data_7041637
loop_
_publ_author_name
'Tomaschautzky, Janek'
'Neumann, Beate'
'Stammler, Hans-Georg'
'Mix, Andreas'
'Mitzel, Norbert W.'

_publ_section_title
;
 Tridentate Lewis-acids based on triphenylsilane.
;
_journal_issue 5
_journal_name_full 'Dalton transactions (Cambridge, England : 2003)'
_journal_page_first 1645
_journal_page_last 1659
_journal_paper_doi 10.1039/c6dt04293g
_journal_volume 46
_journal_year 2017
_chemical_formula_moiety 'C24 H21 F1 Si1'
_chemical_formula_sum 'C24 H21 F Si'
_chemical_formula_weight 356.50
_chemical_name_systematic
;
 ?
;
_space_group_crystal_system trigonal
_space_group_IT_number 148
_space_group_name_Hall '-R 3'
_space_group_name_H-M_alt 'R -3'
_symmetry_space_group_name_Hall '-R 3'
_symmetry_space_group_name_H-M 'R -3 :H'
_atom_sites_solution_hydrogens geom
_atom_sites_solution_primary direct
_audit_creation_date 2015-03-23
_audit_creation_method
;
  Olex2 1.2-ac2
  (compiled 2012.03.27 svn.r2268, GUI svn.r4156)
;
_audit_update_record
;
2016-10-28 deposited with the CCDC.
2017-01-06 downloaded from the CCDC.
;
_cell_angle_alpha 90
_cell_angle_beta 90
_cell_angle_gamma 120
_cell_formula_units_Z 24
_cell_length_a 23.2278(6)
_cell_length_b 23.2278(6)
_cell_length_c 25.4534(7)
_cell_measurement_reflns_used 24231
_cell_measurement_temperature 100.0(3)
_cell_measurement_theta_max 72.2990
_cell_measurement_theta_min 3.7880
_cell_volume 11893.0(5)
_computing_cell_refinement
;
CrysAlisPro, Agilent Technologies,
Version 1.171.37.35 (release 13-08-2014 CrysAlis171 .NET)
(compiled Aug 13 2014,18:06:01)
;
_computing_data_collection
;
CrysAlisPro, Agilent Technologies,
Version 1.171.37.35 (release 13-08-2014 CrysAlis171 .NET)
(compiled Aug 13 2014,18:06:01)
;
_computing_data_reduction
;
CrysAlisPro, Agilent Technologies,
Version 1.171.37.35 (release 13-08-2014 CrysAlis171 .NET)
(compiled Aug 13 2014,18:06:01)
;
_computing_molecular_graphics
;
O. V. Dolomanov, L. J. Bourhis, R. J. Gildea, J. A. K. Howard and H. Puschmann,
OLEX2: a complete structure solution, refinement and analysis program.
J. Appl. Cryst. (2009). 42, 339-341.
;
_computing_publication_material
;
O. V. Dolomanov, L. J. Bourhis, R. J. Gildea, J. A. K. Howard and H. Puschmann,
OLEX2: a complete structure solution, refinement and analysis program.
J. Appl. Cryst. (2009). 42, 339-341.
;
_computing_structure_refinement
;
SHELXL, G.M. Sheldrick, Acta Cryst.
(2008). A64, 112-122
;
_computing_structure_solution
;
SHELXS, G.M. Sheldrick, Acta Cryst.
(2008). A64, 112-122
;
_diffrn_ambient_environment N~2~
_diffrn_ambient_temperature 100.0(3)
_diffrn_detector 'CCD plate'
_diffrn_detector_area_resol_mean 5.3114
_diffrn_detector_type Atlas
_diffrn_measured_fraction_theta_full 1.0000
_diffrn_measured_fraction_theta_max 0.9970
_diffrn_measurement_details
;
#__ type_ start__ end____ width___ exp.time_
  1 omega -116.00   -8.00   1.0000   22.0000
omega____ theta____ kappa____ phi______ frames
    -      -38.5000  -19.0000  -30.0000 108

#__ type_ start__ end____ width___ exp.time_
  2 omega -123.00   47.00   1.0000   22.0000
omega____ theta____ kappa____ phi______ frames
    -      -38.5000    0.0000  120.0000 170

#__ type_ start__ end____ width___ exp.time_
  3 omega   57.00  127.00   1.0000   22.0000
omega____ theta____ kappa____ phi______ frames
    -       43.1988  178.0000 -180.0000 70

#__ type_ start__ end____ width___ exp.time_
  4 omega   13.00   59.00   1.0000   22.0000
omega____ theta____ kappa____ phi______ frames
    -       43.1988   77.0000  -90.0000 46

#__ type_ start__ end____ width___ exp.time_
  5 omega   13.00   70.00   1.0000   22.0000
omega____ theta____ kappa____ phi______ frames
    -       43.1988   77.0000 -180.0000 57

#__ type_ start__ end____ width___ exp.time_
  6 omega   57.00  114.00   1.0000   22.0000
omega____ theta____ kappa____ phi______ frames
    -       43.1988 -178.0000  -90.0000 57

#__ type_ start__ end____ width___ exp.time_
  7 omega    2.00   82.00   1.0000   22.0000
omega____ theta____ kappa____ phi______ frames
    -       43.1988  -99.0000  -60.0000 80

#__ type_ start__ end____ width___ exp.time_
  8 omega   18.00   44.00   1.0000   22.0000
omega____ theta____ kappa____ phi______ frames
    -       43.1988   57.0000   90.0000 26

#__ type_ start__ end____ width___ exp.time_
  9 omega   18.00   48.00   1.0000   22.0000
omega____ theta____ kappa____ phi______ frames
    -       43.1988   57.0000 -180.0000 30

#__ type_ start__ end____ width___ exp.time_
 10 omega   63.00  112.00   1.0000   22.0000
omega____ theta____ kappa____ phi______ frames
    -       43.1988   57.0000   90.0000 49

#__ type_ start__ end____ width___ exp.time_
 11 omega   25.00  100.00   1.0000   22.0000
omega____ theta____ kappa____ phi______ frames
    -       43.1988   38.0000  -30.0000 75

#__ type_ start__ end____ width___ exp.time_
 12 omega   13.00   62.00   1.0000   22.0000
omega____ theta____ kappa____ phi______ frames
    -       43.1988   77.0000    0.0000 49

#__ type_ start__ end____ width___ exp.time_
 13 omega   16.00   61.00   1.0000   22.0000
omega____ theta____ kappa____ phi______ frames
    -       43.1988   77.0000   90.0000 45

#__ type_ start__ end____ width___ exp.time_
 14 omega   69.00   97.00   1.0000   22.0000
omega____ theta____ kappa____ phi______ frames
    -       43.1988   77.0000    0.0000 28

#__ type_ start__ end____ width___ exp.time_
 15 omega   85.00  114.00   1.0000   45.0000
omega____ theta____ kappa____ phi______ frames
    -      111.0000   61.0000  150.0000 29

#__ type_ start__ end____ width___ exp.time_
 16 omega   81.00  107.00   1.0000   45.0000
omega____ theta____ kappa____ phi______ frames
    -      111.0000   77.0000   60.0000 26

#__ type_ start__ end____ width___ exp.time_
 17 omega   43.00   90.00   1.0000   45.0000
omega____ theta____ kappa____ phi______ frames
    -      111.0000  -94.0000 -150.0000 47

#__ type_ start__ end____ width___ exp.time_
 18 omega   81.00  107.00   1.0000   45.0000
omega____ theta____ kappa____ phi______ frames
    -      111.0000   77.0000  -90.0000 26

#__ type_ start__ end____ width___ exp.time_
 19 omega   82.00  108.00   1.0000   45.0000
omega____ theta____ kappa____ phi______ frames
    -      111.0000   72.0000   -0.0447 26

#__ type_ start__ end____ width___ exp.time_
 20 omega   85.00  165.00   1.0000   45.0000
omega____ theta____ kappa____ phi______ frames
    -      111.0000   60.0000 -166.2082 80

#__ type_ start__ end____ width___ exp.time_
 21 omega   81.00  178.00   1.0000   45.0000
omega____ theta____ kappa____ phi______ frames
    -      111.0000   77.0000  120.0000 97

#__ type_ start__ end____ width___ exp.time_
 22 omega   82.00  177.00   1.0000   45.0000
omega____ theta____ kappa____ phi______ frames
    -      111.0000   77.0000 -150.0000 95

#__ type_ start__ end____ width___ exp.time_
 23 omega  112.00  177.00   1.0000   45.0000
omega____ theta____ kappa____ phi______ frames
    -      111.0000   77.0000  -90.0000 65

#__ type_ start__ end____ width___ exp.time_
 24 omega   49.00  121.00   1.0000   45.0000
omega____ theta____ kappa____ phi______ frames
    -      111.0000 -125.0000  -60.0000 72

#__ type_ start__ end____ width___ exp.time_
 25 omega   81.00  107.00   1.0000   45.0000
omega____ theta____ kappa____ phi______ frames
    -      111.0000   77.0000  150.0000 26

#__ type_ start__ end____ width___ exp.time_
 26 omega   85.00  111.00   1.0000   45.0000
omega____ theta____ kappa____ phi______ frames
    -      111.0000   61.0000  -60.0000 26

#__ type_ start__ end____ width___ exp.time_
 27 omega   31.00   89.00   1.0000   45.0000
omega____ theta____ kappa____ phi______ frames
    -      111.0000  -94.0000  120.0000 58

#__ type_ start__ end____ width___ exp.time_
 28 omega   85.00  111.00   1.0000   45.0000
omega____ theta____ kappa____ phi______ frames
    -      111.0000   61.0000   30.0000 26

#__ type_ start__ end____ width___ exp.time_
 29 omega  119.00  173.00   1.0000   45.0000
omega____ theta____ kappa____ phi______ frames
    -      111.0000   77.0000   60.0000 54

#__ type_ start__ end____ width___ exp.time_
 30 omega   85.00  112.00   1.0000   45.0000
omega____ theta____ kappa____ phi______ frames
    -      111.0000   61.0000 -150.0000 27

#__ type_ start__ end____ width___ exp.time_
 31 omega   85.00  119.00   1.0000   45.0000
omega____ theta____ kappa____ phi______ frames
    -      111.0000   61.0000    0.0000 34

#__ type_ start__ end____ width___ exp.time_
 32 omega   81.00  107.00   1.0000   45.0000
omega____ theta____ kappa____ phi______ frames
    -      111.0000   77.0000   30.0000 26

#__ type_ start__ end____ width___ exp.time_
 33 omega  112.00  173.00   1.0000   45.0000
omega____ theta____ kappa____ phi______ frames
    -      111.0000   74.0000   41.7574 61

#__ type_ start__ end____ width___ exp.time_
 34 omega   85.00  112.00   1.0000   45.0000
omega____ theta____ kappa____ phi______ frames
    -      111.0000   61.0000 -120.0000 27

#__ type_ start__ end____ width___ exp.time_
 35 omega   81.00  107.00   1.0000   45.0000
omega____ theta____ kappa____ phi______ frames
    -      111.0000   77.0000  -60.0000 26

#__ type_ start__ end____ width___ exp.time_
 36 omega   33.00  109.00   1.0000   45.0000
omega____ theta____ kappa____ phi______ frames
    -      111.0000  -94.0000   60.0000 76

#__ type_ start__ end____ width___ exp.time_
 37 omega  113.00  149.00   1.0000   45.0000
omega____ theta____ kappa____ phi______ frames
    -      111.0000   77.0000 -120.0000 36

#__ type_ start__ end____ width___ exp.time_
 38 omega   85.00  122.00   1.0000   45.0000
omega____ theta____ kappa____ phi______ frames
    -      111.0000   61.0000  120.0000 37

#__ type_ start__ end____ width___ exp.time_
 39 omega   44.00   92.00   1.0000   45.0000
omega____ theta____ kappa____ phi______ frames
    -      111.0000  -77.0000  -60.0000 48

#__ type_ start__ end____ width___ exp.time_
 40 omega   81.00  107.00   1.0000   45.0000
omega____ theta____ kappa____ phi______ frames
    -      111.0000   77.0000 -120.0000 26

#__ type_ start__ end____ width___ exp.time_
 41 omega   81.00  176.00   1.0000   45.0000
omega____ theta____ kappa____ phi______ frames
    -      111.0000   77.0000    0.0000 95

#__ type_ start__ end____ width___ exp.time_
 42 omega   81.00  108.00   1.0000   45.0000
omega____ theta____ kappa____ phi______ frames
    -      111.0000   77.0000 -180.0000 27

#__ type_ start__ end____ width___ exp.time_
 43 omega   81.00  111.00   1.0000   45.0000
omega____ theta____ kappa____ phi______ frames
    -      111.0000   77.0000   90.0000 30

#__ type_ start__ end____ width___ exp.time_
 44 omega  115.00  178.00   1.0000   45.0000
omega____ theta____ kappa____ phi______ frames
    -      111.0000   77.0000   90.0000 63

#__ type_ start__ end____ width___ exp.time_
 45 omega   85.00  148.00   1.0000   45.0000
omega____ theta____ kappa____ phi______ frames
    -      111.0000   61.0000 -180.0000 63

#__ type_ start__ end____ width___ exp.time_
 46 omega   85.00  112.00   1.0000   45.0000
omega____ theta____ kappa____ phi______ frames
    -      111.0000   61.0000   60.0000 27

#__ type_ start__ end____ width___ exp.time_
 47 omega   85.00  143.00   1.0000   45.0000
omega____ theta____ kappa____ phi______ frames
    -      111.0000   61.0000  -90.0000 58

#__ type_ start__ end____ width___ exp.time_
 48 omega   85.00  177.00   1.0000   45.0000
omega____ theta____ kappa____ phi______ frames
    -      111.0000   61.0000  -30.0000 92

#__ type_ start__ end____ width___ exp.time_
 49 omega   41.00  121.00   1.0000   45.0000
omega____ theta____ kappa____ phi______ frames
    -      111.0000 -125.0000 -150.0000 80

#__ type_ start__ end____ width___ exp.time_
 50 omega   85.00  111.00   1.0000   45.0000
omega____ theta____ kappa____ phi______ frames
    -      111.0000   61.0000   90.0000 26

#__ type_ start__ end____ width___ exp.time_
 51 omega  127.00  154.00   1.0000   45.0000
omega____ theta____ kappa____ phi______ frames
    -      111.0000   61.0000  150.0000 27

#__ type_ start__ end____ width___ exp.time_
 52 omega   81.00  107.00   1.0000   45.0000
omega____ theta____ kappa____ phi______ frames
    -      111.0000   77.0000  -30.0000 26

#__ type_ start__ end____ width___ exp.time_
 53 omega   41.00  119.00   1.0000   45.0000
omega____ theta____ kappa____ phi______ frames
    -      111.0000 -125.0000   60.0000 78

#__ type_ start__ end____ width___ exp.time_
 54 omega   83.00  108.00   1.0000   45.0000
omega____ theta____ kappa____ phi______ frames
    -      111.0000   74.0000   41.7574 25

#__ type_ start__ end____ width___ exp.time_
 55 omega  143.00  170.00   1.0000   45.0000
omega____ theta____ kappa____ phi______ frames
    -      111.0000   61.0000  -77.5587 27

#__ type_ start__ end____ width___ exp.time_
 56 omega   85.00  112.00   1.0000   45.0000
omega____ theta____ kappa____ phi______ frames
    -      111.0000   61.0000  -77.5587 27
;
_diffrn_measurement_device 'four-circle diffractometer'
_diffrn_measurement_device_type 'SuperNova, Dual, Cu at zero, Atlas'
_diffrn_measurement_method '\w scans'
_diffrn_orient_matrix_UB_11 0.0713822000
_diffrn_orient_matrix_UB_12 0.0206560000
_diffrn_orient_matrix_UB_13 0.0172007000
_diffrn_orient_matrix_UB_21 -0.0151718000
_diffrn_orient_matrix_UB_22 -0.0721984000
_diffrn_orient_matrix_UB_23 -0.0066023000
_diffrn_orient_matrix_UB_31 0.0229222000
_diffrn_orient_matrix_UB_32 0.0144976000
_diffrn_orient_matrix_UB_33 -0.0576492000
_diffrn_radiation_monochromator mirror
_diffrn_radiation_probe x-ray
_diffrn_radiation_type 'Cu K\a'
_diffrn_radiation_wavelength 1.54184
_diffrn_reflns_av_R_equivalents 0.0785
_diffrn_reflns_av_unetI/netI 0.0251
_diffrn_reflns_Laue_measured_fraction_full 1.000
_diffrn_reflns_Laue_measured_fraction_max 1.000
_diffrn_reflns_limit_h_max 28
_diffrn_reflns_limit_h_min -28
_diffrn_reflns_limit_k_max 28
_diffrn_reflns_limit_k_min -28
_diffrn_reflns_limit_l_max 29
_diffrn_reflns_limit_l_min -31
_diffrn_reflns_number 70634
_diffrn_reflns_point_group_measured_fraction_full 1.000
_diffrn_reflns_point_group_measured_fraction_max 1.000
_diffrn_reflns_theta_full 67.684
_diffrn_reflns_theta_max 72.83
_diffrn_reflns_theta_min 2.80
_diffrn_source 'sealed X-ray tube'
_diffrn_source_type 'SuperNova (Cu) X-ray Source'
_exptl_absorpt_coefficient_mu 1.138
_exptl_absorpt_correction_T_max 0.960
_exptl_absorpt_correction_T_min 0.919
_exptl_absorpt_correction_type gaussian
_exptl_absorpt_process_details
;
CrysAlisPro, Agilent Technologies,
Version 1.171.37.35 (release 13-08-2014 CrysAlis171 .NET)
(compiled Aug 13 2014,18:06:01)
Numerical absorption correction based on gaussian integration over
            a multifaceted crystal model
Empirical absorption correction using spherical harmonics,
 implemented in SCALE3 ABSPACK scaling algorithm.
;
_exptl_crystal_colour 'clear colourless'
_exptl_crystal_colour_lustre clear
_exptl_crystal_colour_primary colourless
_exptl_crystal_density_diffrn 1.195
_exptl_crystal_description fragment
_exptl_crystal_F_000 4512
_exptl_crystal_size_max 0.1515
_exptl_crystal_size_mid 0.1108
_exptl_crystal_size_min 0.0697
_refine_diff_density_max 0.405
_refine_diff_density_min -0.265
_refine_diff_density_rms 0.033
_refine_ls_extinction_method none
_refine_ls_goodness_of_fit_ref 1.038
_refine_ls_hydrogen_treatment constr
_refine_ls_matrix_type full
_refine_ls_number_parameters 476
_refine_ls_number_reflns 5207
_refine_ls_number_restraints 0
_refine_ls_restrained_S_all 1.038
_refine_ls_R_factor_all 0.0527
_refine_ls_R_factor_gt 0.0466
_refine_ls_shift/su_max 0.000
_refine_ls_shift/su_mean 0.000
_refine_ls_structure_factor_coef Fsqd
_refine_ls_weighting_details 'w=1/[\s^2^(Fo^2^)+(0.0564P)^2^+9.3945P] where P=(Fo^2^+2Fc^2^)/3'
_refine_ls_weighting_scheme calc
_refine_ls_wR_factor_gt 0.1207
_refine_ls_wR_factor_ref 0.1248
_reflns_Friedel_coverage 0.000
_reflns_number_gt 4490
_reflns_number_total 5207
_reflns_threshold_expression 'I > 2\s(I)'
_cod_data_source_file c6dt04293g2.cif
_cod_data_source_block toma29_19
_cod_depositor_comments 'Adding full bibliography for 7041624--7041640.cif.'
_cod_original_cell_volume 11893.0(7)
_cod_database_code 7041637
_chemical_oxdiff_formula 'C24 H21 Si F'
_reflns_odcompleteness_completeness 100.00
_reflns_odcompleteness_iscentric 1
_reflns_odcompleteness_theta 66.97
_shelx_space_group_comment
;
The symmetry employed for this shelxl refinement is uniquely defined
by the following loop, which should always be used as a source of
symmetry information in preference to the above space-group names.
They are only intended as comments.
;
_shelxl_version_number 2014-3

loop_
_space_group_symop_operation_xyz
'x, y, z'
'-y, x-y, z'
'-x+y, -x, z'
'x+2/3, y+1/3, z+1/3'
'-y+2/3, x-y+1/3, z+1/3'
'-x+y+2/3, -x+1/3, z+1/3'
'x+1/3, y+2/3, z+2/3'
'-y+1/3, x-y+2/3, z+2/3'
'-x+y+1/3, -x+2/3, z+2/3'
'-x, -y, -z'
'y, -x+y, -z'
'x-y, x, -z'
'-x+2/3, -y+1/3, -z+1/3'
'y+2/3, -x+y+1/3, -z+1/3'
'x-y+2/3, x+1/3, -z+1/3'
'-x+1/3, -y+2/3, -z+2/3'
'y+1/3, -x+y+2/3, -z+2/3'
'x-y+1/3, x+2/3, -z+2/3'

loop_
_atom_site_label
_atom_site_type_symbol
_atom_site_fract_x
_atom_site_fract_y
_atom_site_fract_z
_atom_site_U_iso_or_equiv
_atom_site_adp_type
_atom_site_occupancy
_atom_site_site_symmetry_order
_atom_site_calc_flag
_atom_site_refinement_flags_posn
_atom_site_refinement_flags_adp
_atom_site_refinement_flags_occupancy
_atom_site_disorder_assembly
_atom_site_disorder_group
Si1 Si 0.0000 0.0000 0.37965(3) 0.04073(17) Uani 1 3 d S T P . .
F1 F 0.0000 0.0000 0.31625(5) 0.0459(3) Uani 1 3 d S T P . .
C1 C 0.07571(8) -0.00111(8) 0.40266(5) 0.0432(3) Uani 1 1 d . . . . .
C2 C 0.14093(8) 0.04446(8) 0.38594(5) 0.0427(3) Uani 1 1 d . . . . .
C3 C 0.19433(9) 0.04081(9) 0.40717(6) 0.0496(4) Uani 1 1 d . . . . .
H3 H 0.2374 0.0710 0.3964 0.059 Uiso 1 1 calc R U . . .
C4 C 0.18416(9) -0.00737(10) 0.44422(6) 0.0532(4) Uani 1 1 d . . . . .
H4 H 0.2203 -0.0092 0.4580 0.064 Uiso 1 1 calc R U . . .
C5 C 0.12072(9) -0.05241(9) 0.46056(6) 0.0525(4) Uani 1 1 d . . . . .
H5 H 0.1139 -0.0847 0.4853 0.063 Uiso 1 1 calc R U . . .
C6 C 0.06727(9) -0.04925(9) 0.43996(6) 0.0472(4) Uani 1 1 d . . . . .
H6 H 0.0246 -0.0799 0.4511 0.057 Uiso 1 1 calc R U . . .
C7 C 0.15288(8) 0.09663(8) 0.34680(6) 0.0459(4) Uani 1 1 d . . . . .
H7 H 0.1180 0.1046 0.3407 0.055 Uiso 1 1 calc R U . . .
C8 C 0.20806(9) 0.13287(9) 0.31970(7) 0.0541(4) Uani 1 1 d . . . . .
H8A H 0.2443 0.1267 0.3244 0.065 Uiso 1 1 calc R U . . .
H8B H 0.2106 0.1645 0.2960 0.065 Uiso 1 1 calc R U . . .
Si2A Si 0.39696(5) 0.21765(5) 0.46476(3) 0.0387(2) Uani 0.6566(14) 1 d . . P A 1
F2A F 0.32894(7) 0.15881(7) 0.48909(5) 0.0457(3) Uani 0.6566(14) 1 d . . P A 1
C9A C 0.40049(10) 0.20192(10) 0.39291(5) 0.0466(6) Uani 0.6566(14) 1 d G . P A 1
C10A C 0.37966(13) 0.14021(9) 0.37012(8) 0.0555(9) Uani 0.6566(14) 1 d G . P A 1
C11A C 0.38413(16) 0.13502(12) 0.31605(8) 0.0791(14) Uani 0.6566(14) 1 d G . P A 1
H11A H 0.3702 0.0937 0.3008 0.095 Uiso 0.6566(14) 1 calc R U P A 1
C12A C 0.40942(16) 0.19155(15) 0.28476(5) 0.0875(13) Uani 0.6566(14) 1 d G . P A 1
H12A H 0.4124 0.1881 0.2486 0.105 Uiso 0.6566(14) 1 calc R U P A 1
C13A C 0.43024(15) 0.25327(12) 0.30755(8) 0.0813(13) Uani 0.6566(14) 1 d G . P A 1
H13A H 0.4472 0.2911 0.2866 0.098 Uiso 0.6566(14) 1 calc R U P A 1
C14A C 0.42578(12) 0.25846(9) 0.36163(8) 0.0624(8) Uani 0.6566(14) 1 d G . P A 1
H14A H 0.4397 0.2998 0.3769 0.075 Uiso 0.6566(14) 1 calc R U P A 1
C15A C 0.35728(18) 0.07972(17) 0.40262(16) 0.0608(8) Uani 0.6566(14) 1 d . . P A 1
H15A H 0.3571 0.0854 0.4388 0.073 Uiso 0.6566(14) 1 calc R U P A 1
C16A C 0.33763(19) 0.0189(2) 0.38627(18) 0.0751(10) Uani 0.6566(14) 1 d . . P A 1
H16C H 0.3368 0.0102 0.3505 0.090 Uiso 0.6566(14) 1 calc R U P A 1
H16D H 0.3246 -0.0154 0.4105 0.090 Uiso 0.6566(14) 1 calc R U P A 1
C17A C 0.39583(9) 0.29758(8) 0.47564(8) 0.0423(5) Uani 0.6566(14) 1 d G . P A 1
C18A C 0.34598(8) 0.30840(8) 0.45651(7) 0.0444(5) Uani 0.6566(14) 1 d G . P A 1
C19A C 0.34911(9) 0.36896(9) 0.46530(9) 0.067(3) Uani 0.6566(14) 1 d G . P A 1
H19A H 0.3158 0.3762 0.4525 0.080 Uiso 0.6566(14) 1 calc R U P A 1
C20A C 0.40209(11) 0.41871(7) 0.49320(10) 0.0645(8) Uani 0.6566(14) 1 d G . P A 1
H20A H 0.4042 0.4592 0.4991 0.077 Uiso 0.6566(14) 1 calc R U P A 1
C21A C 0.45194(9) 0.40789(9) 0.51232(9) 0.0597(10) Uani 0.6566(14) 1 d G . P A 1
H21A H 0.4874 0.4412 0.5310 0.072 Uiso 0.6566(14) 1 calc R U P A 1
C22A C 0.44882(8) 0.34732(10) 0.50354(9) 0.0512(8) Uani 0.6566(14) 1 d G . P A 1
H22A H 0.4822 0.3401 0.5163 0.061 Uiso 0.6566(14) 1 calc R U P A 1
C23A C 0.28783(17) 0.25618(15) 0.42798(12) 0.0442(7) Uani 0.6566(14) 1 d . . P A 1
H23A H 0.2924 0.2222 0.4130 0.053 Uiso 0.6566(14) 1 calc R U P A 1
C24A C 0.22996(17) 0.25328(17) 0.42171(11) 0.0548(7) Uani 0.6566(14) 1 d . . P A 1
H24C H 0.2231 0.2862 0.4360 0.066 Uiso 0.6566(14) 1 calc R U P A 1
H24D H 0.1961 0.2183 0.4030 0.066 Uiso 0.6566(14) 1 calc R U P A 1
C25A C 0.47023(7) 0.21959(9) 0.49925(6) 0.0421(5) Uani 0.6566(14) 1 d G . P A 1
C26A C 0.47727(9) 0.21934(11) 0.55347(6) 0.0469(8) Uani 0.6566(14) 1 d G . P A 1
C27A C 0.53391(10) 0.22273(12) 0.57493(6) 0.0554(7) Uani 0.6566(14) 1 d G . P A 1
H27A H 0.5386 0.2226 0.6112 0.066 Uiso 0.6566(14) 1 calc R U P A 1
C28A C 0.58351(8) 0.22636(12) 0.54218(8) 0.0588(10) Uani 0.6566(14) 1 d G . P A 1
H28A H 0.6214 0.2286 0.5565 0.071 Uiso 0.6566(14) 1 calc R U P A 1
C29A C 0.57647(8) 0.22661(11) 0.48796(8) 0.0560(7) Uani 0.6566(14) 1 d G . P A 1
H29A H 0.6096 0.2290 0.4660 0.067 Uiso 0.6566(14) 1 calc R U P A 1
C30A C 0.51982(9) 0.22322(9) 0.46650(5) 0.0471(6) Uani 0.6566(14) 1 d G . P A 1
H30A H 0.5151 0.2234 0.4302 0.057 Uiso 0.6566(14) 1 calc R U P A 1
C31A C 0.42567(15) 0.21729(15) 0.58996(11) 0.0554(7) Uani 0.6566(14) 1 d . . P A 1
H31A H 0.3903 0.2190 0.5744 0.067 Uiso 0.6566(14) 1 calc R U P A 1
C32A C 0.4249(2) 0.2134(2) 0.64127(15) 0.0728(13) Uani 0.6566(14) 1 d . . P A 1
H32C H 0.4590 0.2115 0.6588 0.087 Uiso 0.6566(14) 1 calc R U P A 1
H32D H 0.3902 0.2124 0.6602 0.087 Uiso 0.6566(14) 1 calc R U P A 1
Si2B Si 0.42430(10) 0.24170(10) 0.45444(6) 0.0384(4) Uani 0.3434(14) 1 d . . P A 2
F2B F 0.49642(13) 0.29488(13) 0.43261(10) 0.0476(7) Uani 0.3434(14) 1 d . . P A 2
C9B C 0.39232(16) 0.16507(13) 0.41192(12) 0.0398(9) Uani 0.3434(14) 1 d G . P A 2
C10B C 0.3895(2) 0.16618(15) 0.35741(12) 0.0470(15) Uani 0.3434(14) 1 d G . P A 2
C11B C 0.3650(2) 0.10738(19) 0.32906(9) 0.0587(18) Uani 0.3434(14) 1 d G . P A 2
H11B H 0.3631 0.1081 0.2926 0.070 Uiso 0.3434(14) 1 calc R U P A 2
C12B C 0.3432(2) 0.04748(15) 0.35522(13) 0.0515(12) Uani 0.3434(14) 1 d G . P A 2
H12B H 0.3268 0.0081 0.3363 0.062 Uiso 0.3434(14) 1 calc R U P A 2
C13B C 0.34599(18) 0.04636(13) 0.40974(13) 0.0454(12) Uani 0.3434(14) 1 d G . P A 2
H13B H 0.3314 0.0063 0.4272 0.054 Uiso 0.3434(14) 1 calc R U P A 2
C14B C 0.37056(17) 0.10516(16) 0.43809(9) 0.0424(10) Uani 0.3434(14) 1 d G . P A 2
H14B H 0.3724 0.1044 0.4746 0.051 Uiso 0.3434(14) 1 calc R U P A 2
C15B C 0.4158(3) 0.2302(3) 0.3288(2) 0.0508(13) Uani 0.3434(14) 1 d . . P A 2
H15B H 0.4190 0.2663 0.3472 0.061 Uiso 0.3434(14) 1 calc R U P A 2
C16B C 0.4344(4) 0.2394(3) 0.2802(3) 0.0685(17) Uani 0.3434(14) 1 d . . P A 2
H16A H 0.4318 0.2044 0.2606 0.082 Uiso 0.3434(14) 1 calc R U P A 2
H16B H 0.4504 0.2810 0.2649 0.082 Uiso 0.3434(14) 1 calc R U P A 2
C17B C 0.36992(18) 0.27988(16) 0.45017(13) 0.0428(10) Uani 0.3434(14) 1 d G . P A 2
C18B C 0.38965(16) 0.34335(16) 0.46876(14) 0.0514(12) Uani 0.3434(14) 1 d G . P A 2
C19B C 0.3491(2) 0.37083(16) 0.46120(18) 0.054(4) Uani 0.3434(14) 1 d G . P A 2
H19B H 0.3623 0.4133 0.4736 0.064 Uiso 0.3434(14) 1 calc R U P A 2
C20B C 0.2888(2) 0.3348(2) 0.43504(19) 0.0768(19) Uani 0.3434(14) 1 d G . P A 2
H20B H 0.2617 0.3532 0.4300 0.092 Uiso 0.3434(14) 1 calc R U P A 2
C21B C 0.26910(17) 0.2713(2) 0.41644(17) 0.0601(18) Uani 0.3434(14) 1 d G . P A 2
H21B H 0.2288 0.2473 0.3989 0.072 Uiso 0.3434(14) 1 calc R U P A 2
C22B C 0.3096(2) 0.24387(15) 0.42401(15) 0.0489(14) Uani 0.3434(14) 1 d G . P A 2
H22B H 0.2964 0.2014 0.4116 0.059 Uiso 0.3434(14) 1 calc R U P A 2
C23B C 0.4515(3) 0.3792(4) 0.4999(2) 0.0536(17) Uani 0.3434(14) 1 d . . P A 2
H23B H 0.4834 0.3664 0.4963 0.064 Uiso 0.3434(14) 1 calc R U P A 2
C24B C 0.4641(5) 0.4289(4) 0.5328(2) 0.066(2) Uani 0.3434(14) 1 d . . P A 2
H24A H 0.4330 0.4427 0.5371 0.080 Uiso 0.3434(14) 1 calc R U P A 2
H24B H 0.5038 0.4497 0.5514 0.080 Uiso 0.3434(14) 1 calc R U P A 2
C25B C 0.43408(16) 0.22531(17) 0.52592(9) 0.0389(9) Uani 0.3434(14) 1 d G . P A 2
C26B C 0.48453(16) 0.2147(2) 0.54398(12) 0.0486(17) Uani 0.3434(14) 1 d G . P A 2
C27B C 0.49085(17) 0.2069(2) 0.59743(14) 0.0526(12) Uani 0.3434(14) 1 d G . P A 2
H27B H 0.5246 0.1999 0.6095 0.063 Uiso 0.3434(14) 1 calc R U P A 2
C28B C 0.4467(2) 0.2097(2) 0.63283(9) 0.058(2) Uani 0.3434(14) 1 d G . P A 2
H28B H 0.4510 0.2045 0.6686 0.069 Uiso 0.3434(14) 1 calc R U P A 2
C29B C 0.39628(19) 0.2203(2) 0.61477(11) 0.0530(12) Uani 0.3434(14) 1 d G . P A 2
H29B H 0.3668 0.2221 0.6385 0.064 Uiso 0.3434(14) 1 calc R U P A 2
C30B C 0.38996(14) 0.22808(17) 0.56132(12) 0.0444(10) Uani 0.3434(14) 1 d G . P A 2
H30B H 0.3562 0.2352 0.5492 0.053 Uiso 0.3434(14) 1 calc R U P A 2
C31B C 0.5346(3) 0.2136(2) 0.5070(2) 0.0501(11) Uani 0.3434(14) 1 d . . P A 2
H31B H 0.5213 0.2025 0.4723 0.060 Uiso 0.3434(14) 1 calc R U P A 2
C32B C 0.5939(4) 0.2263(4) 0.5184(3) 0.0620(19) Uani 0.3434(14) 1 d . . P A 2
H32A H 0.6097 0.2377 0.5526 0.074 Uiso 0.3434(14) 1 calc R U P A 2
H32B H 0.6209 0.2241 0.4925 0.074 Uiso 0.3434(14) 1 calc R U P A 2

loop_
_atom_site_aniso_label
_atom_site_aniso_U_11
_atom_site_aniso_U_22
_atom_site_aniso_U_33
_atom_site_aniso_U_23
_atom_site_aniso_U_13
_atom_site_aniso_U_12
Si1 0.0477(2) 0.0477(2) 0.0267(3) 0.000 0.000 0.02386(12)
F1 0.0556(5) 0.0556(5) 0.0266(7) 0.000 0.000 0.0278(3)
C1 0.0535(8) 0.0512(8) 0.0254(6) -0.0015(6) -0.0003(6) 0.0265(7)
C2 0.0509(8) 0.0516(8) 0.0268(7) -0.0035(6) -0.0016(6) 0.0265(7)
C3 0.0536(9) 0.0612(10) 0.0360(8) 0.0002(7) 0.0004(7) 0.0303(8)
C4 0.0607(10) 0.0721(11) 0.0359(8) 0.0006(7) -0.0041(7) 0.0401(9)
C5 0.0694(11) 0.0628(10) 0.0304(7) 0.0060(7) 0.0001(7) 0.0369(9)
C6 0.0573(9) 0.0552(9) 0.0279(7) 0.0015(6) 0.0010(6) 0.0273(8)
C7 0.0521(9) 0.0509(8) 0.0344(7) -0.0013(6) -0.0022(6) 0.0255(7)
C8 0.0589(10) 0.0571(10) 0.0414(9) 0.0050(7) 0.0027(7) 0.0252(8)
Si2A 0.0469(5) 0.0457(5) 0.0292(4) 0.0009(3) 0.0005(3) 0.0275(4)
F2A 0.0479(7) 0.0458(7) 0.0419(7) 0.0021(6) 0.0002(6) 0.0222(6)
C9A 0.0601(15) 0.0640(16) 0.0334(12) -0.0014(12) -0.0017(10) 0.0443(13)
C10A 0.070(2) 0.081(2) 0.0423(18) -0.0178(17) -0.0122(15) 0.057(2)
C11A 0.110(3) 0.121(4) 0.0479(19) -0.033(2) -0.018(2) 0.088(3)
C12A 0.147(4) 0.142(4) 0.0306(15) -0.009(2) -0.0013(19) 0.115(4)
C13A 0.147(4) 0.109(4) 0.035(2) 0.011(2) 0.015(2) 0.099(3)
C14A 0.101(2) 0.0767(19) 0.0347(14) 0.0026(14) 0.0064(14) 0.0630(19)
C15A 0.069(2) 0.058(2) 0.067(2) -0.0056(18) -0.0030(16) 0.0402(18)
C16A 0.079(2) 0.079(3) 0.081(3) -0.018(2) 0.000(2) 0.050(2)
C17A 0.0484(13) 0.0447(13) 0.0353(13) 0.0025(10) 0.0080(10) 0.0244(11)
C18A 0.0541(14) 0.0470(13) 0.0392(13) 0.0051(10) 0.0111(11) 0.0306(12)
C19A 0.075(6) 0.062(5) 0.068(4) -0.001(3) 0.004(4) 0.038(4)
C20A 0.0715(19) 0.0459(14) 0.079(2) -0.0017(13) 0.0136(16) 0.0319(14)
C21A 0.0619(19) 0.053(3) 0.057(3) -0.0092(18) 0.010(2) 0.023(2)
C22A 0.0524(15) 0.0470(18) 0.0541(17) -0.0016(15) 0.0065(12) 0.0248(15)
C23A 0.0570(19) 0.0517(15) 0.0328(14) 0.0025(11) 0.0022(12) 0.0339(13)
C24A 0.0676(18) 0.0712(19) 0.0400(14) -0.0097(13) -0.0065(14) 0.0455(17)
C25A 0.0506(13) 0.0438(12) 0.0340(12) 0.0018(9) -0.0006(10) 0.0252(10)
C26A 0.0518(18) 0.0476(19) 0.0350(15) 0.0011(13) -0.0068(13) 0.0201(16)
C27A 0.0603(17) 0.0605(16) 0.0409(14) 0.0006(11) -0.0127(12) 0.0268(13)
C28A 0.0528(19) 0.0636(18) 0.062(2) 0.0037(18) -0.0121(17) 0.0306(15)
C29A 0.0518(17) 0.0660(17) 0.0566(19) 0.0060(14) 0.0003(15) 0.0342(14)
C30A 0.0521(13) 0.0540(14) 0.0401(13) 0.0054(10) 0.0026(10) 0.0302(11)
C31A 0.0562(15) 0.0669(17) 0.0359(14) -0.0043(12) -0.0004(12) 0.0252(13)
C32A 0.062(2) 0.089(3) 0.0397(17) -0.0077(17) -0.0003(17) 0.0168(19)
Si2B 0.0477(9) 0.0455(9) 0.0286(7) 0.0057(6) 0.0051(6) 0.0282(8)
F2B 0.0531(15) 0.0483(14) 0.0389(14) 0.0082(11) 0.0067(11) 0.0235(12)
C9B 0.042(2) 0.046(2) 0.039(2) 0.004(2) 0.0053(18) 0.0277(19)
C10B 0.051(3) 0.063(4) 0.034(3) 0.006(3) 0.008(2) 0.034(3)
C11B 0.064(3) 0.077(4) 0.045(3) -0.007(3) 0.011(3) 0.042(3)
C12B 0.068(3) 0.062(3) 0.038(3) -0.005(2) 0.002(2) 0.042(3)
C13B 0.059(3) 0.048(4) 0.032(3) 0.003(3) 0.005(2) 0.029(3)
C14B 0.051(2) 0.046(2) 0.035(2) 0.0003(19) -0.0003(18) 0.028(2)
C15B 0.064(3) 0.057(3) 0.040(4) 0.014(3) 0.002(2) 0.037(3)
C16B 0.111(5) 0.062(4) 0.041(3) 0.000(3) 0.002(3) 0.050(4)
C17B 0.061(3) 0.051(3) 0.026(2) 0.0049(19) 0.009(2) 0.035(2)
C18B 0.076(4) 0.050(3) 0.040(3) 0.005(2) 0.011(2) 0.041(3)
C19B 0.085(11) 0.055(8) 0.054(6) 0.007(5) 0.015(6) 0.060(8)
C20B 0.108(5) 0.103(5) 0.066(4) -0.004(3) -0.001(4) 0.089(5)
C21B 0.064(4) 0.090(5) 0.046(4) -0.008(3) 0.000(3) 0.052(4)
C22B 0.072(4) 0.064(3) 0.030(2) 0.000(2) 0.002(2) 0.049(3)
C23B 0.072(4) 0.054(5) 0.032(3) -0.013(3) 0.002(2) 0.030(4)
C24B 0.106(6) 0.060(4) 0.037(4) 0.010(3) 0.022(4) 0.044(4)
C25B 0.046(2) 0.039(2) 0.030(2) 0.0029(16) -0.0014(17) 0.0201(18)
C26B 0.051(4) 0.042(3) 0.052(4) 0.008(3) -0.001(3) 0.023(3)
C27B 0.052(3) 0.057(3) 0.048(3) 0.005(2) -0.008(2) 0.026(2)
C28B 0.069(5) 0.072(4) 0.032(3) 0.008(3) -0.006(3) 0.036(4)
C29B 0.068(3) 0.062(3) 0.030(3) 0.005(2) 0.005(3) 0.033(3)
C30B 0.051(2) 0.054(3) 0.032(2) 0.0048(18) 0.0033(18) 0.029(2)
C31B 0.053(3) 0.052(3) 0.048(3) 0.005(2) 0.003(2) 0.029(2)
C32B 0.054(4) 0.071(4) 0.071(6) 0.008(4) 0.004(4) 0.037(3)

loop_
_atom_type_symbol
_atom_type_description
_atom_type_scat_dispersion_real
_atom_type_scat_dispersion_imag
_atom_type_scat_source
C C 0.0181 0.0091 'International Tables Vol C Tables 4.2.6.8 and 6.1.1.4'
H H 0.0000 0.0000 'International Tables Vol C Tables 4.2.6.8 and 6.1.1.4'
F F 0.0727 0.0534 'International Tables Vol C Tables 4.2.6.8 and 6.1.1.4'
Si Si 0.2541 0.3302 'International Tables Vol C Tables 4.2.6.8 and 6.1.1.4'

loop_
_exptl_crystal_face_index_h
_exptl_crystal_face_index_k
_exptl_crystal_face_index_l
_exptl_crystal_face_perp_dist
_exptl_oxdiff_crystal_face_indexfrac_h
_exptl_oxdiff_crystal_face_indexfrac_k
_exptl_oxdiff_crystal_face_indexfrac_l
_exptl_oxdiff_crystal_face_x
_exptl_oxdiff_crystal_face_y
_exptl_oxdiff_crystal_face_z
1 -1 -1 0.0348 0.9981 -1.0004 -0.9995 0.0334 0.0637 0.0660
-1 1 1 0.0348 -0.9981 1.0004 0.9995 -0.0334 -0.0637 -0.0660
2 1 -16 0.0413 1.9679 0.6743 -16.2507 -0.1251 0.0287 0.9917
-11 -1 8 0.0185 -11.2300 -0.6215 7.7578 -0.6810 0.1640 -0.7137
12 0 8 0.0450 11.5708 0.0478 7.6125 0.9579 -0.2293 -0.1729
2 -5 4 0.0723 2.0048 -5.0012 4.0037 0.1087 0.3042 -0.2574
-2 5 -4 0.0723 -2.0048 5.0012 -4.0037 -0.1087 -0.3042 0.2574

loop_
_geom_angle_atom_site_label_1
_geom_angle_atom_site_label_2
_geom_angle_atom_site_label_3
_geom_angle
_geom_angle_site_symmetry_1
_geom_angle_site_symmetry_3
F1 Si1 C1 108.29(5) . .
F1 Si1 C1 108.29(5) . 2
F1 Si1 C1 108.29(5) . 3
C1 Si1 C1 110.62(5) 2 .
C1 Si1 C1 110.63(5) 3 .
C1 Si1 C1 110.63(5) 3 2
C2 C1 Si1 124.08(11) . .
C6 C1 Si1 117.77(12) . .
C6 C1 C2 118.12(15) . .
C1 C2 C7 120.48(14) . .
C3 C2 C1 119.43(14) . .
C3 C2 C7 120.08(15) . .
C2 C3 H3 119.5 . .
C4 C3 C2 120.91(16) . .
C4 C3 H3 119.5 . .
C3 C4 H4 119.9 . .
C5 C4 C3 120.18(16) . .
C5 C4 H4 119.9 . .
C4 C5 H5 120.2 . .
C4 C5 C6 119.54(15) . .
C6 C5 H5 120.2 . .
C1 C6 H6 119.1 . .
C5 C6 C1 121.81(16) . .
C5 C6 H6 119.1 . .
C2 C7 H7 116.7 . .
C8 C7 C2 126.60(16) . .
C8 C7 H7 116.7 . .
C7 C8 H8A 120.0 . .
C7 C8 H8B 120.0 . .
H8A C8 H8B 120.0 . .
F2A Si2A C9A 109.27(9) . .
F2A Si2A C17A 106.74(9) . .
F2A Si2A C25A 109.31(9) . .
C9A Si2A C17A 110.95(9) . .
C9A Si2A C25A 109.29(9) . .
C17A Si2A C25A 111.23(9) . .
C10A C9A Si2A 125.55(12) . .
C10A C9A C14A 120.0 . .
C14A C9A Si2A 114.45(12) . .
C9A C10A C15A 121.4(2) . .
C11A C10A C9A 120.0 . .
C11A C10A C15A 118.4(2) . .
C10A C11A H11A 120.0 . .
C10A C11A C12A 120.0 . .
C12A C11A H11A 120.0 . .
C11A C12A H12A 120.0 . .
C11A C12A C13A 120.0 . .
C13A C12A H12A 120.0 . .
C12A C13A H13A 120.0 . .
C14A C13A C12A 120.0 . .
C14A C13A H13A 120.0 . .
C9A C14A H14A 120.0 . .
C13A C14A C9A 120.0 . .
C13A C14A H14A 120.0 . .
C10A C15A H15A 116.2 . .
C16A C15A C10A 127.6(4) . .
C16A C15A H15A 116.2 . .
C15A C16A H16C 120.0 . .
C15A C16A H16D 120.0 . .
H16C C16A H16D 120.0 . .
C18A C17A Si2A 123.25(11) . .
C18A C17A C22A 120.0 . .
C22A C17A Si2A 116.74(11) . .
C17A C18A C19A 120.0 . .
C17A C18A C23A 121.72(18) . .
C19A C18A C23A 118.26(18) . .
C18A C19A H19A 120.0 . .
C20A C19A C18A 120.0 . .
C20A C19A H19A 120.0 . .
C19A C20A H20A 120.0 . .
C19A C20A C21A 120.0 . .
C21A C20A H20A 120.0 . .
C20A C21A H21A 120.0 . .
C20A C21A C22A 120.0 . .
C22A C21A H21A 120.0 . .
C17A C22A H22A 120.0 . .
C21A C22A C17A 120.0 . .
C21A C22A H22A 120.0 . .
C18A C23A H23A 116.9 . .
C24A C23A C18A 126.2(3) . .
C24A C23A H23A 116.9 . .
C23A C24A H24C 120.0 . .
C23A C24A H24D 120.0 . .
H24C C24A H24D 120.0 . .
C26A C25A Si2A 124.47(10) . .
C26A C25A C30A 120.0 . .
C30A C25A Si2A 115.51(10) . .
C25A C26A C27A 120.0 . .
C25A C26A C31A 121.44(16) . .
C27A C26A C31A 118.54(16) . .
C26A C27A H27A 120.0 . .
C28A C27A C26A 120.0 . .
C28A C27A H27A 120.0 . .
C27A C28A H28A 120.0 . .
C27A C28A C29A 120.0 . .
C29A C28A H28A 120.0 . .
C28A C29A H29A 120.0 . .
C28A C29A C30A 120.0 . .
C30A C29A H29A 120.0 . .
C25A C30A H30A 120.0 . .
C29A C30A C25A 120.0 . .
C29A C30A H30A 120.0 . .
C26A C31A H31A 116.4 . .
C32A C31A C26A 127.2(3) . .
C32A C31A H31A 116.4 . .
C31A C32A H32C 120.0 . .
C31A C32A H32D 120.0 . .
H32C C32A H32D 120.0 . .
F2B Si2B C9B 107.13(16) . .
F2B Si2B C17B 107.87(17) . .
F2B Si2B C25B 107.66(16) . .
C9B Si2B C25B 113.01(17) . .
C17B Si2B C9B 111.84(17) . .
C17B Si2B C25B 109.11(16) . .
C10B C9B Si2B 123.67(19) . .
C10B C9B C14B 120.0 . .
C14B C9B Si2B 116.33(19) . .
C9B C10B C11B 120.0 . .
C9B C10B C15B 120.5(3) . .
C11B C10B C15B 119.4(3) . .
C10B C11B H11B 120.0 . .
C12B C11B C10B 120.0 . .
C12B C11B H11B 120.0 . .
C11B C12B H12B 120.0 . .
C11B C12B C13B 120.0 . .
C13B C12B H12B 120.0 . .
C12B C13B H13B 120.0 . .
C14B C13B C12B 120.0 . .
C14B C13B H13B 120.0 . .
C9B C14B H14B 120.0 . .
C13B C14B C9B 120.0 . .
C13B C14B H14B 120.0 . .
C10B C15B H15B 117.6 . .
C16B C15B C10B 124.7(6) . .
C16B C15B H15B 117.6 . .
C15B C16B H16A 120.0 . .
C15B C16B H16B 120.0 . .
H16A C16B H16B 120.0 . .
C18B C17B Si2B 122.6(2) . .
C18B C17B C22B 120.0 . .
C22B C17B Si2B 117.2(2) . .
C17B C18B C23B 119.4(4) . .
C19B C18B C17B 120.0 . .
C19B C18B C23B 120.4(4) . .
C18B C19B H19B 120.0 . .
C18B C19B C20B 120.0 . .
C20B C19B H19B 120.0 . .
C19B C20B H20B 120.0 . .
C19B C20B C21B 120.0 . .
C21B C20B H20B 120.0 . .
C20B C21B H21B 120.0 . .
C22B C21B C20B 120.0 . .
C22B C21B H21B 120.0 . .
C17B C22B H22B 120.0 . .
C21B C22B C17B 120.0 . .
C21B C22B H22B 120.0 . .
C18B C23B H23B 118.2 . .
C24B C23B C18B 123.5(7) . .
C24B C23B H23B 118.2 . .
C23B C24B H24A 120.0 . .
C23B C24B H24B 120.0 . .
H24A C24B H24B 120.0 . .
C26B C25B Si2B 123.31(18) . .
C26B C25B C30B 120.0 . .
C30B C25B Si2B 116.59(18) . .
C25B C26B C31B 121.6(3) . .
C27B C26B C25B 120.0 . .
C27B C26B C31B 118.4(3) . .
C26B C27B H27B 120.0 . .
C26B C27B C28B 120.0 . .
C28B C27B H27B 120.0 . .
C27B C28B H28B 120.0 . .
C29B C28B C27B 120.0 . .
C29B C28B H28B 120.0 . .
C28B C29B H29B 120.0 . .
C28B C29B C30B 120.0 . .
C30B C29B H29B 120.0 . .
C25B C30B H30B 120.0 . .
C29B C30B C25B 120.0 . .
C29B C30B H30B 120.0 . .
C26B C31B H31B 116.5 . .
C32B C31B C26B 127.0(6) . .
C32B C31B H31B 116.5 . .
C31B C32B H32A 120.0 . .
C31B C32B H32B 120.0 . .
H32A C32B H32B 120.0 . .

loop_
_geom_bond_atom_site_label_1
_geom_bond_atom_site_label_2
_geom_bond_distance
_geom_bond_site_symmetry_2
Si1 F1 1.6140(15) .
Si1 C1 1.8660(16) .
Si1 C1 1.8660(16) 2
Si1 C1 1.8660(16) 3
C1 C2 1.412(2) .
C1 C6 1.404(2) .
C2 C3 1.394(2) .
C2 C7 1.484(2) .
C3 H3 0.9300 .
C3 C4 1.391(2) .
C4 H4 0.9300 .
C4 C5 1.377(3) .
C5 H5 0.9300 .
C5 C6 1.383(2) .
C6 H6 0.9300 .
C7 H7 0.9300 .
C7 C8 1.322(2) .
C8 H8A 0.9300 .
C8 H8B 0.9300 .
Si2A F2A 1.6089(17) .
Si2A C9A 1.8747(16) .
Si2A C17A 1.8902(16) .
Si2A C25A 1.8952(15) .
C9A C10A 1.3900 .
C9A C14A 1.3900 .
C10A C11A 1.3900 .
C10A C15A 1.482(4) .
C11A H11A 0.9300 .
C11A C12A 1.3900 .
C12A H12A 0.9300 .
C12A C13A 1.3900 .
C13A H13A 0.9300 .
C13A C14A 1.3900 .
C14A H14A 0.9300 .
C15A H15A 0.9300 .
C15A C16A 1.317(5) .
C16A H16C 0.9300 .
C16A H16D 0.9300 .
C17A C18A 1.3900 .
C17A C22A 1.3900 .
C18A C19A 1.3900 .
C18A C23A 1.478(3) .
C19A H19A 0.9300 .
C19A C20A 1.3900 .
C20A H20A 0.9300 .
C20A C21A 1.3900 .
C21A H21A 0.9300 .
C21A C22A 1.3900 .
C22A H22A 0.9300 .
C23A H23A 0.9300 .
C23A C24A 1.322(4) .
C24A H24C 0.9300 .
C24A H24D 0.9300 .
C25A C26A 1.3900 .
C25A C30A 1.3900 .
C26A C27A 1.3900 .
C26A C31A 1.498(3) .
C27A H27A 0.9300 .
C27A C28A 1.3900 .
C28A H28A 0.9300 .
C28A C29A 1.3900 .
C29A H29A 0.9300 .
C29A C30A 1.3900 .
C30A H30A 0.9300 .
C31A H31A 0.9300 .
C31A C32A 1.309(5) .
C32A H32C 0.9300 .
C32A H32D 0.9300 .
Si2B F2B 1.604(3) .
Si2B C9B 1.889(3) .
Si2B C17B 1.875(3) .
Si2B C25B 1.896(3) .
C9B C10B 1.3900 .
C9B C14B 1.3900 .
C10B C11B 1.3900 .
C10B C15B 1.486(6) .
C11B H11B 0.9300 .
C11B C12B 1.3900 .
C12B H12B 0.9300 .
C12B C13B 1.3900 .
C13B H13B 0.9300 .
C13B C14B 1.3900 .
C14B H14B 0.9300 .
C15B H15B 0.9300 .
C15B C16B 1.292(8) .
C16B H16A 0.9300 .
C16B H16B 0.9300 .
C17B C18B 1.3900 .
C17B C22B 1.3900 .
C18B C19B 1.3900 .
C18B C23B 1.480(7) .
C19B H19B 0.9300 .
C19B C20B 1.3900 .
C20B H20B 0.9300 .
C20B C21B 1.3900 .
C21B H21B 0.9300 .
C21B C22B 1.3900 .
C22B H22B 0.9300 .
C23B H23B 0.9300 .
C23B C24B 1.335(9) .
C24B H24A 0.9300 .
C24B H24B 0.9300 .
C25B C26B 1.3900 .
C25B C30B 1.3900 .
C26B C27B 1.3900 .
C26B C31B 1.507(6) .
C27B H27B 0.9300 .
C27B C28B 1.3900 .
C28B H28B 0.9300 .
C28B C29B 1.3900 .
C29B H29B 0.9300 .
C29B C30B 1.3900 .
C30B H30B 0.9300 .
C31B H31B 0.9300 .
C31B C32B 1.288(9) .
C32B H32A 0.9300 .
C32B H32B 0.9300 .

loop_
_smtbx_masks_void_nr
_smtbx_masks_void_average_x
_smtbx_masks_void_average_y
_smtbx_masks_void_average_z
_smtbx_masks_void_volume
_smtbx_masks_void_count_electrons
1 0.000 0.000 0.000 141.1 43.6
2 0.333 0.667 0.667 141.1 43.6
3 0.667 0.333 0.333 141.1 43.6
